data_7110928
loop_
_publ_author_name
'Degenhardt III, Charles'
'Shortell, David Brian'
'Adams, Richard D.'
'Shimizu, Ken D.'

_publ_section_title
;
 Synthesis and structural characterization of adaptable shape-persistent
 building blocks
;
_journal_issue 11
_journal_name_full 'Chemical Communications'
_journal_page_first 929
_journal_paper_doi 10.1039/b002085k
_journal_year 2000
_chemical_formula_sum 'C30 H24 N2 O12'
_chemical_formula_weight 578.49
_space_group_IT_number 2
_symmetry_cell_setting triclinic
_symmetry_Int_Tables_number 2
_symmetry_space_group_name_Hall '-P 1'
_symmetry_space_group_name_H-M 'P -1'
_audit_creation_date 1999-11-08
_audit_creation_method 'by teXsan v1.8'
_audit_update_record
;
?
;
_cell_angle_alpha 98.41(2)
_cell_angle_beta 95.26(2)
_cell_angle_gamma 109.72(2)
_cell_formula_units_Z 1
_cell_length_a 8.403(2)
_cell_length_b 11.995(3)
_cell_length_c 7.787(2)
_cell_measurement_reflns_used 15
_cell_measurement_temperature 293.2
_cell_measurement_theta_max 5.5
_cell_measurement_theta_min 2.6
_cell_volume 722.5(3)
_computing_cell_refinement 'MSC/AFC Diffractometer Control'
_computing_data_collection 'MSC/AFC Diffractometer Control'
_computing_data_reduction 'teXsan (MSC, 1992-1997)'
_computing_publication_material 'teXsan (MSC, 1992-1997)'
_computing_structure_refinement 'teXsan (MSC, 1992-1997)'
_computing_structure_solution
;
SIR92 (Altomare, et. al. 1993)
;
_diffrn_ambient_temperature 293.2
_diffrn_measurement_device_type 'Rigaku AFC6S'
_diffrn_measurement_method \w-2\q
_diffrn_orient_matrix_UB_11 -0.11967
_diffrn_orient_matrix_UB_12 -0.01697
_diffrn_orient_matrix_UB_13 -0.05675
_diffrn_orient_matrix_UB_21 0.04558
_diffrn_orient_matrix_UB_22 0.04543
_diffrn_orient_matrix_UB_23 -0.09353
_diffrn_orient_matrix_UB_31 -0.00043
_diffrn_orient_matrix_UB_32 -0.07618
_diffrn_orient_matrix_UB_33 -0.07285
_diffrn_radiation_detector 'scintillation counter'
_diffrn_radiation_monochromator graphite
_diffrn_radiation_source 'X-ray tube'
_diffrn_radiation_type 'Mo K\a'
_diffrn_radiation_wavelength 0.7107
_diffrn_reflns_av_R_equivalents 0.02347
_diffrn_reflns_av_sigmaI/netI 0.020
_diffrn_reflns_limit_h_max 9
_diffrn_reflns_limit_h_min 0
_diffrn_reflns_limit_k_max 12
_diffrn_reflns_limit_k_min -12
_diffrn_reflns_limit_l_max 8
_diffrn_reflns_limit_l_min -8
_diffrn_reflns_number 2033
_diffrn_reflns_reduction_process 'Lp corrections applied'
_diffrn_reflns_theta_max 22.50
_diffrn_reflns_theta_min 1.84
_diffrn_standards_decay_% -0.06
_diffrn_standards_interval_count 150
_diffrn_standards_number 3
_exptl_absorpt_coefficient_mu 0.106
_exptl_absorpt_correction_type none
_exptl_crystal_colour --------------------
_exptl_crystal_density_diffrn 1.330
_exptl_crystal_density_meas ?
_exptl_crystal_description ----------
_exptl_crystal_F_000 300.00
_exptl_crystal_size_max 0.00
_exptl_crystal_size_mid 0.00
_exptl_crystal_size_min 0.00
_refine_diff_density_max 0.86
_refine_diff_density_min -0.78
_refine_ls_extinction_method none
_refine_ls_goodness_of_fit_all 3.447
_refine_ls_goodness_of_fit_ref 3.447
_refine_ls_hydrogen_treatment noref
_refine_ls_matrix_type full
_refine_ls_number_constraints 0
_refine_ls_number_parameters 199
_refine_ls_number_reflns 1444
_refine_ls_number_restraints 0
_refine_ls_R_factor_all 0.1047
_refine_ls_R_factor_gt 0.1047
_refine_ls_shift/esd_max 0.0210
_refine_ls_shift/esd_mean 0.0010
_refine_ls_structure_factor_coef F
_refine_ls_weighting_details 'w = 1/[\s^2^(Fo) + 0.00250|Fo|^2^]'
_refine_ls_weighting_scheme calc
_refine_ls_wR_factor_all 0.1764
_refine_ls_wR_factor_ref 0.1764
_reflns_number_gt 1444
_reflns_number_total 1876
_reflns_threshold_expression I>5.00\s(I)
_cod_data_source_file b002085ksup1.cif
_cod_data_source_block afc6s.xtl_master_file
_cod_depositor_comments
;
The following automatic conversions were performed:

'_exptl_crystal_density_meas' value 'not measured' was changed to '?'
- the value is perceived as not measured.

Automatic conversion script
Id: cif_fix_values 3008 2015-01-20 13:52:24Z robertas 

The following automatic conversions were performed:

'_refine_ls_weighting_scheme' value 'w = 1/[\s^2^(Fo) +
0.00250|Fo|^2^]' was changed to 'calc'. New tag
'_refine_ls_weighting_details' was created. The value of the new tag
was set to 'w = 1/[\s^2^(Fo) + 0.00250|Fo|^2^]'.

Automatic conversion script
Id: cif_fix_values 3143 2015-03-26 13:38:13Z robertas 
;
_cod_original_cell_volume 722.5(4)
_cod_original_sg_symbol_H-M 'P -1       '
_cod_original_formula_sum 'C30 H24 N2 O12 '
_cod_database_code 7110928

loop_
_symmetry_equiv_pos_as_xyz
'   +x,   +y,   +z'
'   -x,   -y,   -z'

loop_
_atom_site_label
_atom_site_fract_x
_atom_site_fract_y
_atom_site_fract_z
_atom_site_U_iso_or_equiv
_atom_site_occupancy
_atom_site_adp_type
_atom_site_calc_flag
O(1) 0.2188(6) 0.3310(4) 0.5729(6) 0.061(2) 1.000 Uani d
O(2) 0.5497(7) 0.1949(4) 0.9296(6) 0.059(2) 1.000 Uani d
O(3) 0.1422(7) 0.1079(4) 0.9057(7) 0.069(2) 1.000 Uani d
O(4) 0.0357(8) -0.0870(5) 0.8315(8) 0.089(2) 1.000 Uani d
O(5) 1.093(2) 0.616(1) 0.661(2) 0.198(6) 1.000 Uani d
O(6) 0.861(1) 0.4617(5) 0.6731(8) 0.105(2) 1.000 Uani d
N 0.3717(7) 0.2355(4) 0.7154(6) 0.044(2) 1.000 Uani d
C(1) 0.3173(8) 0.1210(5) 0.5953(8) 0.043(2) 1.000 Uani d
C(2) 0.2045(8) 0.0153(6) 0.6383(8) 0.045(2) 1.000 Uani d
C(3) 0.1590(9) -0.0911(6) 0.5225(9) 0.053(2) 1.000 Uani d
C(4) 0.225(1) -0.0951(6) 0.3675(9) 0.062(2) 1.000 Uani d
C(5) 0.332(1) 0.0089(7) 0.3247(9) 0.056(2) 1.000 Uani d
C(6) 0.3788(8) 0.1162(6) 0.4360(8) 0.049(2) 1.000 Uani d
C(7) 0.3171(9) 0.3297(5) 0.6921(8) 0.045(2) 1.000 Uani d
C(8) 0.4053(8) 0.4288(5) 0.8465(8) 0.042(2) 1.000 Uani d
C(9) 0.5054(8) 0.3870(5) 0.9582(8) 0.040(2) 1.000 Uani d
C(10) 0.4827(8) 0.2620(6) 0.8743(8) 0.046(2) 1.000 Uani d
C(11) 0.3984(8) 0.5429(5) 0.8857(8) 0.043(2) 1.000 Uani d
C(12) 0.1251(8) 0.0153(6) 0.8052(9) 0.048(2) 1.000 Uani d
C(13) 0.496(1) 0.2308(7) 0.384(1) 0.077(3) 1.000 Uani d
C(14) 0.943(2) 0.595(2) 0.770(3) 0.230(9) 1.000 Uani d
C(15) 1.009(1) 0.6449(7) 0.974(1) 0.078(3) 1.000 Uani d
H(2) 0.3084 0.5637 0.8081 0.050 1.000 Uiso c
H(3) 0.3743 0.0055 0.2156 0.064 1.000 Uiso c
H(5) 0.0815 -0.1627 0.5499 0.060 1.000 Uiso c
H(6) 0.6007 0.2222 0.3631 0.089 1.000 Uiso c
H(7) 0.4414 0.2442 0.2802 0.089 1.000 Uiso c
H(8) 0.5169 0.2979 0.4765 0.089 1.000 Uiso c
H(9) 0.1961 -0.1702 0.2889 0.070 1.000 Uiso c
H(10) -0.0197 -0.0932 0.9338 0.101 1.000 Uiso c

loop_
_atom_site_aniso_label
_atom_site_aniso_U_11
_atom_site_aniso_U_22
_atom_site_aniso_U_33
_atom_site_aniso_U_12
_atom_site_aniso_U_13
_atom_site_aniso_U_23
O(1) 0.075(3) 0.049(3) 0.055(3) 0.021(3) -0.005(3) 0.003(2)
O(2) 0.081(4) 0.046(3) 0.060(3) 0.036(3) 0.009(2) 0.009(2)
O(3) 0.073(4) 0.050(3) 0.078(4) 0.007(3) 0.039(3) 0.006(3)
O(4) 0.122(5) 0.045(3) 0.098(5) 0.014(3) 0.068(4) 0.017(3)
O(5) 0.14(1) 0.16(1) 0.29(2) 0.046(8) 0.02(1) 0.08(1)
O(6) 0.133(6) 0.058(4) 0.080(4) -0.017(4) 0.030(4) -0.007(3)
N 0.052(3) 0.038(3) 0.039(3) 0.012(2) 0.010(2) 0.006(2)
C(1) 0.046(4) 0.034(3) 0.041(4) 0.006(3) 0.010(3) 0.002(3)
C(2) 0.045(4) 0.041(4) 0.049(4) 0.013(3) 0.013(3) 0.010(3)
C(3) 0.060(4) 0.037(4) 0.058(4) 0.014(3) 0.018(3) -0.001(3)
C(4) 0.069(5) 0.045(4) 0.059(5) 0.013(4) 0.009(4) -0.005(4)
C(5) 0.068(5) 0.058(5) 0.044(4) 0.025(4) 0.013(3) -0.001(3)
C(6) 0.055(4) 0.045(4) 0.044(4) 0.015(3) 0.014(3) 0.002(3)
C(7) 0.059(4) 0.038(4) 0.042(4) 0.018(3) 0.011(3) 0.011(3)
C(8) 0.044(4) 0.037(3) 0.041(4) 0.009(3) 0.005(3) 0.006(3)
C(9) 0.047(4) 0.032(3) 0.042(4) 0.013(3) 0.015(3) 0.006(3)
C(10) 0.051(4) 0.043(4) 0.042(4) 0.012(3) 0.018(3) 0.006(3)
C(11) 0.046(4) 0.037(4) 0.046(4) 0.014(3) 0.008(3) 0.007(3)
C(12) 0.059(4) 0.032(4) 0.052(4) 0.015(3) 0.022(3) 0.002(3)
C(13) 0.090(6) 0.057(5) 0.076(6) 0.007(4) 0.040(5) 0.020(4)
C(14) 0.12(1) 0.20(2) 0.34(3) -0.03(1) -0.04(2) 0.22(2)
C(15) 0.084(6) 0.038(4) 0.090(6) 0.018(4) -0.019(5) -0.022(4)

loop_
_atom_type_symbol
_atom_type_oxidation_number
_atom_type_number_in_cell
_atom_type_scat_dispersion_real
_atom_type_scat_dispersion_imag
_atom_type_scat_source
C 0 30 0.002 0.002
;International Tables for Crystallography
(1992, Vol. C, Tables 4.2.6.8 and 6.1.1.1)
;
O 0 12 0.008 0.006
;International Tables for Crystallography
(1992, Vol. C, Tables 4.2.6.8 and 6.1.1.1)
;
N 0 2 0.004 0.003
;International Tables for Crystallography
(1992, Vol. C, Tables 4.2.6.8 and 6.1.1.1)
;
H 0 24 0.000 0.000
;International Tables for Crystallography
(1992, Vol. C, Table 6.1.1.2)
;

loop_
_geom_angle_atom_site_label_1
_geom_angle_atom_site_label_2
_geom_angle_atom_site_label_3
_geom_angle
_geom_angle_site_symmetry_1
_geom_angle_site_symmetry_3
_geom_angle_publ_flag
C(12) O(4) H(10) 119.7 . . no
C(1) N C(7) 124.7(5) . . yes
C(1) N C(10) 123.2(5) . . yes
C(7) N C(10) 112.1(5) . . yes
N C(1) C(2) 121.1(6) . . yes
N C(1) C(6) 118.9(5) . . yes
C(2) C(1) C(6) 120.0(6) . . yes
C(1) C(2) C(3) 119.1(6) . . yes
C(1) C(2) C(12) 122.8(6) . . yes
C(3) C(2) C(12) 118.1(6) . . yes
C(2) C(3) C(4) 120.2(6) . . yes
C(2) C(3) H(5) 119.6 . . no
C(4) C(3) H(5) 120.3 . . no
C(3) C(4) C(5) 120.4(6) . . yes
C(3) C(4) H(9) 119.9 . . no
C(5) C(4) H(9) 119.7 . . no
C(4) C(5) C(6) 121.0(6) . . yes
C(4) C(5) H(3) 119.7 . . no
C(6) C(5) H(3) 119.3 . . no
C(1) C(6) C(5) 119.3(6) . . yes
C(1) C(6) C(13) 120.8(6) . . yes
C(5) C(6) C(13) 119.9(6) . . yes
O(1) C(7) N 126.6(6) . . yes
O(1) C(7) C(8) 127.1(6) . . yes
N C(7) C(8) 106.3(5) . . yes
C(7) C(8) C(9) 107.9(5) . . yes
C(7) C(8) C(11) 129.9(5) . . yes
C(9) C(8) C(11) 122.2(5) . . yes
C(8) C(9) C(10) 107.3(5) . . yes
C(8) C(9) C(11) 122.3(5) . 2_667 yes
C(10) C(9) C(11) 130.4(5) . 2_667 yes
O(2) C(10) N 126.2(6) . . yes
O(2) C(10) C(9) 127.4(6) . . yes
N C(10) C(9) 106.4(5) . . yes
C(8) C(11) C(9) 115.6(5) . 2_667 yes
C(8) C(11) H(2) 118.4 . . no
C(9) C(11) H(2) 125.3 2_667 . no
O(3) C(12) O(4) 121.9(6) . . yes
O(3) C(12) C(2) 122.5(6) . . yes
O(4) C(12) C(2) 115.6(6) . . yes
C(6) C(13) H(6) 109.7 . . no
C(6) C(13) H(7) 109.6 . . no
C(6) C(13) H(8) 109.4 . . no
H(6) C(13) H(7) 109.5 . . no
H(6) C(13) H(8) 109.4 . . no
H(7) C(13) H(8) 109.2 . . no
O(5) C(14) O(6) 91(2) . . yes
O(5) C(14) C(15) 112(1) . . yes
O(6) C(14) C(15) 128.2(8) . . yes

loop_
_geom_bond_atom_site_label_1
_geom_bond_atom_site_label_2
_geom_bond_distance
_geom_bond_site_symmetry_2
_geom_bond_publ_flag
O(1) C(7) 1.189(7) . yes
O(2) C(10) 1.229(8) . yes
O(3) C(12) 1.218(7) . yes
O(4) C(12) 1.262(8) . yes
O(4) H(10) 0.96 . no
O(5) C(14) 1.55(3) . yes
O(6) C(14) 1.55(2) . yes
N C(1) 1.446(8) . yes
N C(7) 1.384(8) . yes
N C(10) 1.405(8) . yes
C(1) C(2) 1.411(9) . yes
C(1) C(6) 1.388(9) . yes
C(2) C(3) 1.363(9) . yes
C(2) C(12) 1.514(9) . yes
C(3) C(4) 1.37(1) . yes
C(3) H(5) 0.95 . no
C(4) C(5) 1.38(1) . yes
C(4) H(9) 0.95 . no
C(5) C(6) 1.35(1) . yes
C(5) H(3) 0.95 . no
C(6) C(13) 1.53(1) . yes
C(7) C(8) 1.494(9) . yes
C(8) C(9) 1.411(8) . yes
C(8) C(11) 1.380(9) . yes
C(9) C(10) 1.487(8) . yes
C(9) C(11) 1.378(9) 2_667 yes
C(11) H(2) 1.04 . no
C(13) H(6) 0.95 . no
C(13) H(7) 0.95 . no
C(13) H(8) 0.95 . no
C(14) C(15) 1.59(3) . yes

loop_
_geom_contact_atom_site_label_1
_geom_contact_atom_site_label_2
_geom_contact_distance
_geom_contact_site_symmetry_2
_geom_contact_publ_flag
O(1) H(5) 2.6288 2_556 no
O(1) C(14) 3.26(1) 2_666 no
O(1) O(5) 3.34(1) 2_666 no
O(1) C(3) 3.418(8) 2_556 no
O(1) O(6) 3.547(8) 2_666 no
O(2) H(3) 2.7995 2_656 no
O(2) H(9) 2.9143 2_656 no
O(2) H(7) 2.9961 1_556 no
O(2) C(5) 3.388(8) 2_656 no
O(2) C(4) 3.450(9) 2_656 no
O(2) C(15) 3.50(1) 2_767 no
O(2) C(13) 3.59(1) 1_556 no
O(3) H(10) 1.6826 2_557 no
O(3) O(4) 2.635(7) 2_557 no
O(3) C(12) 3.458(8) 2_557 no
O(3) O(3) 3.486(9) 2_557 no
O(3) C(4) 3.527(9) 2_556 no
O(4) H(10) 2.6678 2_557 no
O(4) O(4) 3.34(1) 2_557 no
O(4) C(12) 3.368(9) 2_557 no
O(4) C(15) 3.50(1) 1_445 no
O(4) C(14) 3.57(2) 1_445 no
O(5) H(2) 2.3609 1_655 no
O(5) H(6) 2.6893 2_766 no
O(5) O(6) 2.74(2) 2_766 no
O(5) H(5) 2.9351 1_665 no
O(5) O(5) 3.29(3) 2_766 no
O(5) C(13) 3.40(1) 2_766 no
O(5) C(11) 3.40(1) 1_655 no
O(6) H(8) 3.0046 . no
O(6) C(15) 3.44(1) 2_767 no
C(4) C(12) 3.59(1) 2_556 no
C(11) H(7) 2.9945 2_666 no
C(11) C(13) 3.599(9) 2_666 no
C(12) H(10) 2.4739 2_557 no
C(15) H(9) 2.9587 1_666 no
C(15) C(15) 3.52(2) 2_767 no
H(10) H(10) 2.2209 2_557 no
